data_7217698
loop_
_publ_author_name
'Fang, Xin'
'Yuan, Xiong'
'Song, Yan-Bo'
'Wang, Jun-Dong'
'Lin, Mei-Jin'

_publ_section_title
;
 Cooperative lone pair--\p and coordination interactions in naphthalene
 diimide coordination networks
;
_journal_issue 38
_journal_name_full CrystEngComm
_journal_page_first 9090
_journal_paper_doi 10.1039/C4CE01233J
_journal_volume 16
_journal_year 2014
_chemical_formula_sum 'C32 H32 Co N8 O13'
_chemical_formula_weight 795.59
_chemical_name_systematic
;
 ?
;
_space_group_IT_number 2
_symmetry_cell_setting triclinic
_symmetry_space_group_name_Hall '-P 1'
_symmetry_space_group_name_H-M 'P -1'
_atom_sites_solution_hydrogens geom
_atom_sites_solution_primary direct
_atom_sites_solution_secondary difmap
_audit_creation_method SHELXL-97
_cell_angle_alpha 91.44(3)
_cell_angle_beta 102.46(3)
_cell_angle_gamma 115.88(3)
_cell_formula_units_Z 2
_cell_length_a 12.280(3)
_cell_length_b 12.491(3)
_cell_length_c 14.649(3)
_cell_measurement_reflns_used 25
_cell_measurement_temperature 93(2)
_cell_measurement_theta_max 18
_cell_measurement_theta_min 12
_cell_volume 1955.7(10)
_computing_cell_refinement 'Nonius CAD4 software'
_computing_data_collection 'Nonius CAD4 software'
_computing_data_reduction 'XCAD (P.McArdle, 2000)'
_computing_molecular_graphics 'ORTEX (P.McArdle, 1995)'
_computing_publication_material 'SHELXL-97/2 (Sheldrick,1997)'
_computing_structure_refinement 'SHELXL-97 (Sheldrick, 1997)'
_computing_structure_solution 'SHELXS-97 (Sheldrick, 1990)'
_diffrn_ambient_temperature 93(2)
_diffrn_measured_fraction_theta_full 0.960
_diffrn_measured_fraction_theta_max 0.960
_diffrn_measurement_device_type '4-circle diffractometer'
_diffrn_measurement_method 'scintillation counter'
_diffrn_radiation_monochromator graphite
_diffrn_radiation_source 'fine-focus sealed tube'
_diffrn_radiation_type MoK\a
_diffrn_radiation_wavelength 0.71073
_diffrn_reflns_av_R_equivalents 0.0429
_diffrn_reflns_av_sigmaI/netI 0.0621
_diffrn_reflns_limit_h_max 15
_diffrn_reflns_limit_h_min -15
_diffrn_reflns_limit_k_max 16
_diffrn_reflns_limit_k_min -16
_diffrn_reflns_limit_l_max 19
_diffrn_reflns_limit_l_min -14
_diffrn_reflns_number 16627
_diffrn_reflns_theta_full 27.55
_diffrn_reflns_theta_max 27.55
_diffrn_reflns_theta_min 3.02
_exptl_absorpt_coefficient_mu 0.509
_exptl_absorpt_correction_T_max 1.00
_exptl_absorpt_correction_T_min 0.25
_exptl_absorpt_correction_type multi-scan
_exptl_crystal_colour Red
_exptl_crystal_density_diffrn 1.351
_exptl_crystal_density_method 'not measured'
_exptl_crystal_description Block
_exptl_crystal_F_000 822
_exptl_crystal_size_max 0.39
_exptl_crystal_size_mid 0.28
_exptl_crystal_size_min 0.21
_refine_diff_density_max 0.680
_refine_diff_density_min -0.577
_refine_diff_density_rms 0.078
_refine_ls_extinction_method none
_refine_ls_goodness_of_fit_ref 1.100
_refine_ls_hydrogen_treatment mixed
_refine_ls_matrix_type full
_refine_ls_number_parameters 499
_refine_ls_number_reflns 8654
_refine_ls_number_restraints 3
_refine_ls_restrained_S_all 1.100
_refine_ls_R_factor_all 0.0784
_refine_ls_R_factor_gt 0.0661
_refine_ls_shift/su_max 0.008
_refine_ls_shift/su_mean 0.001
_refine_ls_structure_factor_coef Fsqd
_refine_ls_weighting_details 'calc w=1/[\s^2^(Fo^2^)+(0.0634P)^2^+2.3828P] where P=(Fo^2^+2Fc^2^)/3'
_refine_ls_weighting_scheme calc
_refine_ls_wR_factor_gt 0.1577
_refine_ls_wR_factor_ref 0.1664
_reflns_number_gt 7360
_reflns_number_total 8654
_reflns_threshold_expression >2sigma(I)
_cod_data_source_file c4ce01233j2.cif
_cod_data_source_block 3
_cod_depositor_comments
;
The following automatic conversions were performed:

'_symmetry_cell_setting' value 'Triclinic' changed to 'triclinic'
according to
/usr/data/users/saulius/crontab/automatic-downloads/rss-feeds/RSC/lib/dictionaries/cif_core.dic
dictionary named 'cif_core.dic' version 2.4.2 from
2011-04-26.

'_exptl_absorpt_correction_type' value 'Multi-Scan'
changed to 'multi-scan' according to
/usr/data/users/saulius/crontab/automatic-downloads/rss-feeds/RSC/lib/dictionaries/cif_core.dic
dictionary named 'cif_core.dic' version 2.4.2 from 2011-04-26.

Automatic conversion script
Id: cif_fix_values 2281 2013-09-26 08:29:07Z andrius 

 Adding full bibliography for 7217694--7217700.cif.
;
_cod_original_cell_volume 1955.7(8)
_cod_original_sg_symbol_H-M P-1
_cod_database_code 7217698

loop_
_symmetry_equiv_pos_as_xyz
'x, y, z'
'-x, -y, -z'

loop_
_atom_site_label
_atom_site_type_symbol
_atom_site_fract_x
_atom_site_fract_y
_atom_site_fract_z
_atom_site_U_iso_or_equiv
_atom_site_adp_type
_atom_site_occupancy
_atom_site_symmetry_multiplicity
_atom_site_calc_flag
_atom_site_refinement_flags
Co1 Co 0.82744(4) 0.18131(4) 0.25451(3) 0.02136(13) Uani 1 1 d .
O1 O 0.2478(2) -0.13247(19) 0.07611(17) 0.0301(5) Uani 1 1 d .
O2 O 0.3737(2) -0.4232(2) 0.1185(2) 0.0389(6) Uani 1 1 d .
O3 O 0.6802(2) 0.3623(2) 0.10900(18) 0.0389(6) Uani 1 1 d .
O4 O 0.7821(2) 0.2567(2) 0.12671(17) 0.0302(5) Uani 1 1 d .
O5 O 0.6957(2) 0.2745(2) 0.23488(16) 0.0322(5) Uani 1 1 d .
O6 O 0.9188(2) 0.1221(2) 0.18111(18) 0.0298(5) Uani 1 1 d D
H6A H 0.9976(18) 0.148(3) 0.191(3) 0.045 Uiso 1 1 d D
H6B H 0.891(3) 0.0484(17) 0.169(3) 0.045 Uiso 1 1 d D
O7 O 0.7919(2) 0.1837(2) 0.39275(17) 0.0304(5) Uani 1 1 d .
O8 O 0.9189(3) 0.1132(3) 0.3810(2) 0.0438(7) Uani 1 1 d .
O9 O 0.8937(3) 0.1506(3) 0.52020(19) 0.0520(8) Uani 1 1 d .
O10 O 1.2009(2) 0.7721(2) 0.27475(17) 0.0380(6) Uani 1 1 d .
O11 O 1.3166(2) 0.6407(2) 0.54690(17) 0.0324(5) Uani 1 1 d .
O12 O 0.1681(2) 0.2106(2) 0.2096(2) 0.0410(6) Uani 1 1 d .
O13 O 0.8252(2) 0.8842(2) 0.14224(18) 0.0360(6) Uani 1 1 d .
N1 N 0.3094(2) -0.2785(2) 0.09713(19) 0.0238(5) Uani 1 1 d .
N2 N 0.6677(2) 0.0121(2) 0.20424(19) 0.0232(5) Uani 1 1 d .
N3 N 0.7181(3) 0.3001(2) 0.1562(2) 0.0278(6) Uani 1 1 d .
N4 N 0.8697(3) 0.1486(3) 0.4343(2) 0.0317(6) Uani 1 1 d .
N5 N 0.9754(2) 0.3598(2) 0.30507(18) 0.0235(5) Uani 1 1 d .
N6 N 1.2605(2) 0.7102(2) 0.41170(18) 0.0236(5) Uani 1 1 d .
N7 N 0.3334(3) 0.2274(3) 0.1591(2) 0.0394(7) Uani 1 1 d .
N8 N 0.8056(4) 0.7073(3) 0.1811(3) 0.0758(15) Uani 1 1 d .
C1 C 0.1295(3) -0.6099(3) 0.0401(3) 0.0334(8) Uani 1 1 d .
H1 H 0.1943 -0.6327 0.0603 0.040 Uiso 1 1 calc R
C2 C 0.1571(3) -0.4902(3) 0.0499(2) 0.0266(7) Uani 1 1 d .
C3 C 0.0623(3) -0.4552(3) 0.0197(2) 0.0232(6) Uani 1 1 d .
C4 C 0.0882(3) -0.3334(3) 0.0292(2) 0.0232(6) Uani 1 1 d .
C5 C -0.0058(3) -0.3008(3) -0.0005(3) 0.0312(7) Uani 1 1 d .
H5 H 0.0124 -0.2185 0.0055 0.037 Uiso 1 1 calc R
C6 C 0.2179(3) -0.2389(3) 0.0685(2) 0.0247(6) Uani 1 1 d .
C7 C 0.2880(3) -0.3985(3) 0.0911(2) 0.0255(6) Uani 1 1 d .
C8 C 0.4365(3) -0.1850(3) 0.1341(2) 0.0246(6) Uani 1 1 d .
C9 C 0.4937(3) -0.1638(3) 0.2280(2) 0.0298(7) Uani 1 1 d .
H9 H 0.4559 -0.2161 0.2701 0.036 Uiso 1 1 calc R
C10 C 0.4986(3) -0.1140(3) 0.0739(2) 0.0315(7) Uani 1 1 d .
H10 H 0.4626 -0.1308 0.0077 0.038 Uiso 1 1 calc R
C11 C 0.6147(3) -0.0174(3) 0.1115(2) 0.0294(7) Uani 1 1 d .
H11 H 0.6587 0.0301 0.0696 0.035 Uiso 1 1 calc R
C12 C 0.6088(3) -0.0637(3) 0.2602(2) 0.0304(7) Uani 1 1 d .
H12 H 0.6480 -0.0481 0.3258 0.037 Uiso 1 1 calc R
C13 C 1.0852(3) 0.4015(3) 0.2821(3) 0.0326(8) Uani 1 1 d .
H13 H 1.0974 0.3504 0.2406 0.039 Uiso 1 1 calc R
C14 C 0.9587(3) 0.4345(3) 0.3612(2) 0.0243(6) Uani 1 1 d .
H14 H 0.8809 0.4064 0.3774 0.029 Uiso 1 1 calc R
C15 C 1.0492(3) 0.5505(3) 0.3968(2) 0.0242(6) Uani 1 1 d .
H15 H 1.0334 0.6014 0.4357 0.029 Uiso 1 1 calc R
C16 C 1.1818(3) 0.5155(3) 0.3159(3) 0.0341(8) Uani 1 1 d .
H16 H 1.2591 0.5416 0.2992 0.041 Uiso 1 1 calc R
C17 C 1.1627(3) 0.5902(3) 0.3745(2) 0.0234(6) Uani 1 1 d .
C18 C 1.3354(3) 0.7257(3) 0.5032(2) 0.0237(6) Uani 1 1 d .
C19 C 1.2714(3) 0.7979(3) 0.3529(2) 0.0286(7) Uani 1 1 d .
C20 C 1.3937(3) 1.0108(3) 0.3355(3) 0.0357(8) Uani 1 1 d .
H20 H 1.3411 0.9951 0.2738 0.043 Uiso 1 1 calc R
C21 C 1.3739(3) 0.9200(3) 0.3909(2) 0.0263(7) Uani 1 1 d .
C22 C 1.4513(3) 0.9415(3) 0.4822(2) 0.0223(6) Uani 1 1 d .
C23 C 1.4346(3) 0.8494(3) 0.5398(2) 0.0246(6) Uani 1 1 d .
C24 C 1.5091(3) 0.8739(3) 0.6301(2) 0.0335(8) Uani 1 1 d .
H24 H 1.4944 0.8121 0.6693 0.040 Uiso 1 1 calc R
C25 C 0.3891(4) 0.1832(5) 0.0981(3) 0.0580(13) Uani 1 1 d .
H25A H 0.4347 0.1442 0.1347 0.087 Uiso 1 1 calc R
H25B H 0.4469 0.2506 0.0727 0.087 Uiso 1 1 calc R
H25C H 0.3229 0.1251 0.0459 0.087 Uiso 1 1 calc R
C26 C 0.4142(4) 0.3393(4) 0.2212(3) 0.0492(10) Uani 1 1 d .
H26A H 0.4105 0.4063 0.1896 0.074 Uiso 1 1 calc R
H26B H 0.5004 0.3500 0.2368 0.074 Uiso 1 1 calc R
H26C H 0.3863 0.3372 0.2793 0.074 Uiso 1 1 calc R
C27 C 0.2125(3) 0.1708(3) 0.1577(3) 0.0341(8) Uani 1 1 d .
C28 C 0.1324(4) 0.0589(4) 0.0902(3) 0.0499(11) Uani 1 1 d .
H28A H 0.0461 0.0269 0.0959 0.075 Uiso 1 1 calc R
H28B H 0.1633 -0.0007 0.1046 0.075 Uiso 1 1 calc R
H28C H 0.1350 0.0766 0.0257 0.075 Uiso 1 1 calc R
C29 C 0.6830(5) 0.6446(4) 0.1110(5) 0.0780(19) Uani 1 1 d .
H29A H 0.6176 0.6472 0.1379 0.117 Uiso 1 1 calc R
H29B H 0.6644 0.5608 0.0946 0.117 Uiso 1 1 calc R
H29C H 0.6860 0.6844 0.0541 0.117 Uiso 1 1 calc R
C30 C 0.8578(7) 0.6321(5) 0.2300(7) 0.164(5) Uani 1 1 d .
H30A H 0.9479 0.6805 0.2568 0.245 Uiso 1 1 calc R
H30B H 0.8433 0.5650 0.1849 0.245 Uiso 1 1 calc R
H30C H 0.8169 0.6007 0.2806 0.245 Uiso 1 1 calc R
C31 C 0.8666(4) 0.8265(3) 0.1933(3) 0.0421(9) Uani 1 1 d .
C32 C 0.9901(5) 0.8888(4) 0.2666(4) 0.0650(15) Uani 1 1 d .
H32A H 1.0504 0.8654 0.2497 0.097 Uiso 1 1 calc R
H32B H 0.9782 0.8655 0.3284 0.097 Uiso 1 1 calc R
H32C H 1.0218 0.9760 0.2692 0.097 Uiso 1 1 calc R

loop_
_atom_site_aniso_label
_atom_site_aniso_U_11
_atom_site_aniso_U_22
_atom_site_aniso_U_33
_atom_site_aniso_U_23
_atom_site_aniso_U_13
_atom_site_aniso_U_12
Co1 0.0173(2) 0.0155(2) 0.0251(2) -0.00108(15) 0.00380(16) 0.00278(16)
O1 0.0246(12) 0.0165(11) 0.0403(14) -0.0005(9) 0.0036(10) 0.0036(9)
O2 0.0203(12) 0.0237(12) 0.0631(18) 0.0030(11) -0.0024(11) 0.0075(10)
O3 0.0436(15) 0.0364(14) 0.0416(15) 0.0119(12) 0.0075(12) 0.0236(12)
O4 0.0303(12) 0.0272(12) 0.0339(13) 0.0018(10) 0.0087(10) 0.0136(10)
O5 0.0275(12) 0.0389(14) 0.0247(12) 0.0020(10) 0.0049(10) 0.0112(11)
O6 0.0246(12) 0.0189(11) 0.0427(14) -0.0031(10) 0.0109(11) 0.0062(9)
O7 0.0248(12) 0.0285(12) 0.0325(13) 0.0065(10) 0.0053(10) 0.0079(10)
O8 0.0454(16) 0.0451(16) 0.0450(16) -0.0004(13) 0.0085(13) 0.0258(13)
O9 0.063(2) 0.064(2) 0.0248(14) 0.0062(13) -0.0024(13) 0.0317(17)
O10 0.0340(13) 0.0265(12) 0.0291(13) 0.0000(10) -0.0068(11) -0.0011(10)
O11 0.0347(13) 0.0187(11) 0.0308(13) 0.0039(9) 0.0038(10) 0.0025(10)
O12 0.0305(13) 0.0336(14) 0.0576(18) -0.0044(12) 0.0131(12) 0.0129(11)
O13 0.0349(13) 0.0266(12) 0.0410(15) 0.0013(11) 0.0002(11) 0.0136(11)
N1 0.0169(12) 0.0168(12) 0.0285(14) 0.0020(10) 0.0022(10) 0.0011(10)
N2 0.0188(12) 0.0173(12) 0.0282(14) -0.0010(10) 0.0037(11) 0.0046(10)
N3 0.0253(14) 0.0216(13) 0.0311(15) 0.0009(11) 0.0033(12) 0.0076(11)
N4 0.0309(15) 0.0272(14) 0.0301(16) -0.0010(12) 0.0005(12) 0.0106(12)
N5 0.0211(13) 0.0174(12) 0.0255(14) -0.0034(10) 0.0037(11) 0.0042(10)
N6 0.0192(12) 0.0154(12) 0.0247(14) -0.0011(10) 0.0016(10) -0.0003(10)
N7 0.0299(16) 0.0438(18) 0.0449(19) 0.0046(15) 0.0098(14) 0.0170(14)
N8 0.057(2) 0.0273(18) 0.105(4) 0.021(2) -0.023(2) 0.0038(17)
C1 0.0227(16) 0.0235(16) 0.048(2) 0.0055(15) 0.0015(15) 0.0085(13)
C2 0.0230(16) 0.0176(14) 0.0329(18) 0.0033(12) 0.0032(13) 0.0053(12)
C3 0.0194(15) 0.0182(14) 0.0254(16) 0.0045(12) 0.0042(12) 0.0031(12)
C4 0.0177(14) 0.0166(14) 0.0295(17) 0.0044(12) 0.0028(12) 0.0041(11)
C5 0.0253(17) 0.0173(15) 0.045(2) 0.0026(14) 0.0040(15) 0.0066(13)
C6 0.0228(15) 0.0199(14) 0.0259(16) 0.0006(12) 0.0031(13) 0.0062(12)
C7 0.0199(15) 0.0194(14) 0.0312(17) 0.0023(12) 0.0039(13) 0.0050(12)
C8 0.0170(14) 0.0172(14) 0.0335(18) -0.0021(12) 0.0038(13) 0.0037(12)
C9 0.0239(16) 0.0237(16) 0.0314(18) 0.0026(13) 0.0027(14) 0.0036(13)
C10 0.0255(17) 0.0295(17) 0.0262(17) -0.0039(13) 0.0018(13) 0.0030(14)
C11 0.0237(16) 0.0259(16) 0.0304(18) 0.0018(13) 0.0079(14) 0.0037(13)
C12 0.0267(17) 0.0251(16) 0.0266(17) 0.0025(13) 0.0013(14) 0.0028(14)
C13 0.0274(17) 0.0208(15) 0.044(2) -0.0069(14) 0.0166(15) 0.0029(13)
C14 0.0203(15) 0.0180(14) 0.0295(17) -0.0006(12) 0.0071(13) 0.0040(12)
C15 0.0221(15) 0.0185(14) 0.0271(16) -0.0023(12) 0.0062(13) 0.0052(12)
C16 0.0249(17) 0.0206(16) 0.047(2) -0.0063(14) 0.0146(15) -0.0004(13)
C17 0.0198(14) 0.0156(13) 0.0266(16) -0.0004(12) 0.0034(12) 0.0022(11)
C18 0.0206(15) 0.0176(14) 0.0259(16) 0.0022(12) 0.0054(12) 0.0027(12)
C19 0.0259(16) 0.0217(15) 0.0287(18) 0.0015(13) 0.0050(14) 0.0032(13)
C20 0.0346(19) 0.0268(17) 0.0266(18) 0.0042(14) -0.0038(15) 0.0020(15)
C21 0.0226(15) 0.0182(14) 0.0251(16) -0.0006(12) 0.0005(13) 0.0004(12)
C22 0.0197(15) 0.0179(15) 0.0226(16) 0.0018(11) 0.0031(12) 0.0036(12)
C23 0.0243(15) 0.0138(13) 0.0258(16) 0.0024(12) 0.0043(13) 0.0008(12)
C24 0.0352(19) 0.0227(16) 0.0291(18) 0.0075(13) 0.0010(15) 0.0041(14)
C25 0.039(2) 0.084(4) 0.056(3) 0.000(2) 0.016(2) 0.031(2)
C26 0.033(2) 0.036(2) 0.071(3) 0.007(2) 0.007(2) 0.0121(17)
C27 0.0332(18) 0.0330(18) 0.040(2) 0.0066(15) 0.0093(16) 0.0184(15)
C28 0.039(2) 0.056(3) 0.054(3) -0.012(2) 0.0075(19) 0.023(2)
C29 0.051(3) 0.034(2) 0.118(5) 0.013(3) -0.015(3) 0.008(2)
C30 0.109(6) 0.043(3) 0.238(10) 0.058(5) -0.080(6) 0.000(4)
C31 0.041(2) 0.0282(18) 0.047(2) 0.0074(16) -0.0015(18) 0.0128(16)
C32 0.067(3) 0.036(2) 0.062(3) 0.009(2) -0.023(2) 0.014(2)

loop_
_atom_type_symbol
_atom_type_description
_atom_type_scat_dispersion_real
_atom_type_scat_dispersion_imag
_atom_type_scat_source
C C 0.0033 0.0016 'International Tables Vol C Tables 4.2.6.8 and 6.1.1.4'
Co Co 0.3494 0.9721 'International Tables Vol C Tables 4.2.6.8 and 6.1.1.4'
N N 0.0061 0.0033 'International Tables Vol C Tables 4.2.6.8 and 6.1.1.4'
O O 0.0106 0.0060 'International Tables Vol C Tables 4.2.6.8 and 6.1.1.4'
H H 0.0000 0.0000 'International Tables Vol C Tables 4.2.6.8 and 6.1.1.4'

loop_
_geom_angle_atom_site_label_1
_geom_angle_atom_site_label_2
_geom_angle_atom_site_label_3
_geom_angle
_geom_angle_site_symmetry_1
_geom_angle_site_symmetry_3
O6 Co1 N2 87.24(10) . .
O6 Co1 N5 97.83(10) . .
N2 Co1 N5 174.07(10) . .
O6 Co1 O7 140.29(10) . .
N2 Co1 O7 92.25(10) . .
N5 Co1 O7 85.83(10) . .
O6 Co1 O4 85.33(10) . .
N2 Co1 O4 92.34(10) . .
N5 Co1 O4 85.04(10) . .
O7 Co1 O4 134.32(9) . .
O6 Co1 O8 83.96(10) . .
N2 Co1 O8 94.81(11) . .
N5 Co1 O8 88.81(11) . .
O7 Co1 O8 56.49(9) . .
O4 Co1 O8 166.81(9) . .
O6 Co1 O5 141.26(10) . .
N2 Co1 O5 89.36(9) . .
N5 Co1 O5 84.76(10) . .
O7 Co1 O5 78.38(9) . .
O4 Co1 O5 56.26(9) . .
O8 Co1 O5 134.77(9) . .
N3 O4 Co1 97.10(19) . .
N3 O5 Co1 89.91(18) . .
Co1 O6 H6A 127(3) . .
Co1 O6 H6B 117(3) . .
H6A O6 H6B 104(3) . .
N4 O7 Co1 97.7(2) . .
N4 O8 Co1 90.0(2) . .
C7 N1 C6 125.7(3) . .
C7 N1 C8 118.5(3) . .
C6 N1 C8 115.8(2) . .
C11 N2 C12 116.6(3) . .
C11 N2 Co1 119.0(2) . .
C12 N2 Co1 124.1(2) . .
O3 N3 O5 123.1(3) . .
O3 N3 O4 120.6(3) . .
O5 N3 O4 116.3(3) . .
O9 N4 O8 124.0(3) . .
O9 N4 O7 121.0(3) . .
O8 N4 O7 115.0(3) . .
C14 N5 C13 117.5(3) . .
C14 N5 Co1 119.7(2) . .
C13 N5 Co1 122.8(2) . .
C19 N6 C18 126.8(3) . .
C19 N6 C17 116.5(3) . .
C18 N6 C17 116.7(3) . .
C27 N7 C26 119.6(3) . .
C27 N7 C25 122.7(3) . .
C26 N7 C25 117.7(3) . .
C31 N8 C30 122.9(4) . .
C31 N8 C29 119.8(4) . .
C30 N8 C29 117.2(4) . .
C2 C1 C5 120.7(3) . 2_545
C2 C1 H1 119.6 . .
C5 C1 H1 119.6 2_545 .
C1 C2 C3 120.2(3) . .
C1 C2 C7 119.5(3) . .
C3 C2 C7 120.3(3) . .
C2 C3 C4 121.3(3) . .
C2 C3 C3 119.3(4) . 2_545
C4 C3 C3 119.5(4) . 2_545
C5 C4 C3 120.5(3) . .
C5 C4 C6 119.4(3) . .
C3 C4 C6 120.1(3) . .
C4 C5 C1 119.9(3) . 2_545
C4 C5 H5 120.1 . .
C1 C5 H5 120.1 2_545 .
O1 C6 N1 119.8(3) . .
O1 C6 C4 123.8(3) . .
N1 C6 C4 116.4(3) . .
O2 C7 N1 120.4(3) . .
O2 C7 C2 123.3(3) . .
N1 C7 C2 116.3(3) . .
C9 C8 C10 119.5(3) . .
C9 C8 N1 121.2(3) . .
C10 C8 N1 119.3(3) . .
C8 C9 C12 118.1(3) . .
C8 C9 H9 121.0 . .
C12 C9 H9 121.0 . .
C8 C10 C11 118.7(3) . .
C8 C10 H10 120.7 . .
C11 C10 H10 120.7 . .
N2 C11 C10 123.0(3) . .
N2 C11 H11 118.5 . .
C10 C11 H11 118.5 . .
N2 C12 C9 123.8(3) . .
N2 C12 H12 118.1 . .
C9 C12 H12 118.1 . .
N5 C13 C16 123.1(3) . .
N5 C13 H13 118.4 . .
C16 C13 H13 118.4 . .
N5 C14 C15 123.3(3) . .
N5 C14 H14 118.4 . .
C15 C14 H14 118.4 . .
C17 C15 C14 118.2(3) . .
C17 C15 H15 120.9 . .
C14 C15 H15 120.9 . .
C17 C16 C13 118.2(3) . .
C17 C16 H16 120.9 . .
C13 C16 H16 120.9 . .
C15 C17 C16 119.6(3) . .
C15 C17 N6 119.9(3) . .
C16 C17 N6 120.4(3) . .
O11 C18 N6 120.1(3) . .
O11 C18 C23 124.2(3) . .
N6 C18 C23 115.7(3) . .
O10 C19 N6 120.1(3) . .
O10 C19 C21 123.8(3) . .
N6 C19 C21 116.0(3) . .
C21 C20 C24 120.2(3) . 2_876
C21 C20 H20 119.9 . .
C24 C20 H20 119.9 2_876 .
C20 C21 C22 120.6(3) . .
C20 C21 C19 119.5(3) . .
C22 C21 C19 119.9(3) . .
C21 C22 C23 121.8(3) . .
C21 C22 C22 119.4(4) . 2_876
C23 C22 C22 118.8(3) . 2_876
C24 C23 C22 120.5(3) . .
C24 C23 C18 119.6(3) . .
C22 C23 C18 119.8(3) . .
C23 C24 C20 120.3(3) . 2_876
C23 C24 H24 119.8 . .
C20 C24 H24 119.8 2_876 .
N7 C25 H25A 109.5 . .
N7 C25 H25B 109.5 . .
H25A C25 H25B 109.5 . .
N7 C25 H25C 109.5 . .
H25A C25 H25C 109.5 . .
H25B C25 H25C 109.5 . .
N7 C26 H26A 109.5 . .
N7 C26 H26B 109.5 . .
H26A C26 H26B 109.5 . .
N7 C26 H26C 109.5 . .
H26A C26 H26C 109.5 . .
H26B C26 H26C 109.5 . .
O12 C27 N7 121.2(3) . .
O12 C27 C28 121.1(3) . .
N7 C27 C28 117.7(3) . .
C27 C28 H28A 109.5 . .
C27 C28 H28B 109.5 . .
H28A C28 H28B 109.5 . .
C27 C28 H28C 109.5 . .
H28A C28 H28C 109.5 . .
H28B C28 H28C 109.5 . .
N8 C29 H29A 109.5 . .
N8 C29 H29B 109.5 . .
H29A C29 H29B 109.5 . .
N8 C29 H29C 109.5 . .
H29A C29 H29C 109.5 . .
H29B C29 H29C 109.5 . .
N8 C30 H30A 109.5 . .
N8 C30 H30B 109.5 . .
H30A C30 H30B 109.5 . .
N8 C30 H30C 109.5 . .
H30A C30 H30C 109.5 . .
H30B C30 H30C 109.5 . .
O13 C31 N8 120.0(4) . .
O13 C31 C32 121.0(3) . .
N8 C31 C32 119.0(4) . .
C31 C32 H32A 109.5 . .
C31 C32 H32B 109.5 . .
H32A C32 H32B 109.5 . .
C31 C32 H32C 109.5 . .
H32A C32 H32C 109.5 . .
H32B C32 H32C 109.5 . .

loop_
_geom_bond_atom_site_label_1
_geom_bond_atom_site_label_2
_geom_bond_distance
_geom_bond_site_symmetry_2
Co1 O6 2.042(2) .
Co1 N2 2.130(3) .
Co1 N5 2.150(3) .
Co1 O7 2.164(2) .
Co1 O4 2.191(2) .
Co1 O8 2.331(3) .
Co1 O5 2.348(3) .
O1 C6 1.210(4) .
O2 C7 1.213(4) .
O3 N3 1.226(4) .
O4 N3 1.266(4) .
O5 N3 1.259(4) .
O6 H6A 0.851(18) .
O6 H6B 0.828(18) .
O7 N4 1.266(4) .
O8 N4 1.262(4) .
O9 N4 1.226(4) .
O10 C19 1.214(4) .
O11 C18 1.214(4) .
O12 C27 1.233(4) .
O13 C31 1.233(4) .
N1 C7 1.401(4) .
N1 C6 1.405(4) .
N1 C8 1.451(4) .
N2 C11 1.338(4) .
N2 C12 1.338(4) .
N5 C14 1.336(4) .
N5 C13 1.340(4) .
N6 C19 1.389(4) .
N6 C18 1.407(4) .
N6 C17 1.446(4) .
N7 C27 1.332(5) .
N7 C26 1.450(5) .
N7 C25 1.463(5) .
N8 C31 1.328(5) .
N8 C30 1.473(7) .
N8 C29 1.482(6) .
C1 C2 1.377(4) .
C1 C5 1.413(5) 2_545
C1 H1 0.9500 .
C2 C3 1.404(4) .
C2 C7 1.483(4) .
C3 C4 1.409(4) .
C3 C3 1.421(6) 2_545
C4 C5 1.374(4) .
C4 C6 1.480(4) .
C5 C1 1.413(5) 2_545
C5 H5 0.9500 .
C8 C9 1.363(5) .
C8 C10 1.374(5) .
C9 C12 1.386(4) .
C9 H9 0.9500 .
C10 C11 1.385(4) .
C10 H10 0.9500 .
C11 H11 0.9500 .
C12 H12 0.9500 .
C13 C16 1.384(4) .
C13 H13 0.9500 .
C14 C15 1.383(4) .
C14 H14 0.9500 .
C15 C17 1.378(4) .
C15 H15 0.9500 .
C16 C17 1.378(4) .
C16 H16 0.9500 .
C18 C23 1.481(4) .
C19 C21 1.483(4) .
C20 C21 1.376(5) .
C20 C24 1.399(5) 2_876
C20 H20 0.9500 .
C21 C22 1.405(4) .
C22 C23 1.413(4) .
C22 C22 1.415(6) 2_876
C23 C24 1.376(5) .
C24 C20 1.399(5) 2_876
C24 H24 0.9500 .
C25 H25A 0.9800 .
C25 H25B 0.9800 .
C25 H25C 0.9800 .
C26 H26A 0.9800 .
C26 H26B 0.9800 .
C26 H26C 0.9800 .
C27 C28 1.486(5) .
C28 H28A 0.9800 .
C28 H28B 0.9800 .
C28 H28C 0.9800 .
C29 H29A 0.9800 .
C29 H29B 0.9800 .
C29 H29C 0.9800 .
C30 H30A 0.9800 .
C30 H30B 0.9800 .
C30 H30C 0.9800 .
C31 C32 1.511(6) .
C32 H32A 0.9800 .
C32 H32B 0.9800 .
C32 H32C 0.9800 .

loop_
_geom_torsion_atom_site_label_1
_geom_torsion_atom_site_label_2
_geom_torsion_atom_site_label_3
_geom_torsion_atom_site_label_4
_geom_torsion
_geom_torsion_site_symmetry_1
_geom_torsion_site_symmetry_4
O6 Co1 O4 N3 178.72(18) . .
N2 Co1 O4 N3 91.68(18) . .
N5 Co1 O4 N3 -82.99(18) . .
O7 Co1 O4 N3 -3.8(2) . .
O8 Co1 O4 N3 -145.5(4) . .
O5 Co1 O4 N3 4.02(16) . .
O6 Co1 O5 N3 -12.5(2) . .
N2 Co1 O5 N3 -97.25(18) . .
N5 Co1 O5 N3 83.51(18) . .
O7 Co1 O5 N3 170.32(18) . .
O4 Co1 O5 N3 -4.01(16) . .
O8 Co1 O5 N3 166.60(16) . .
O6 Co1 O7 N4 11.1(2) . .
N2 Co1 O7 N4 99.49(19) . .
N5 Co1 O7 N4 -86.13(19) . .
O4 Co1 O7 N4 -165.03(17) . .
O8 Co1 O7 N4 5.21(17) . .
O5 Co1 O7 N4 -171.62(19) . .
O6 Co1 O8 N4 178.6(2) . .
N2 Co1 O8 N4 -94.7(2) . .
N5 Co1 O8 N4 80.6(2) . .
O7 Co1 O8 N4 -5.18(17) . .
O4 Co1 O8 N4 142.7(4) . .
O5 Co1 O8 N4 -0.8(3) . .
O6 Co1 N2 C11 -63.9(3) . .
N5 Co1 N2 C11 84.9(10) . .
O7 Co1 N2 C11 155.9(2) . .
O4 Co1 N2 C11 21.4(2) . .
O8 Co1 N2 C11 -147.6(2) . .
O5 Co1 N2 C11 77.5(2) . .
O6 Co1 N2 C12 122.5(3) . .
N5 Co1 N2 C12 -88.7(10) . .
O7 Co1 N2 C12 -17.7(3) . .
O4 Co1 N2 C12 -152.3(3) . .
O8 Co1 N2 C12 38.8(3) . .
O5 Co1 N2 C12 -96.1(3) . .
Co1 O5 N3 O3 -174.2(3) . .
Co1 O5 N3 O4 6.4(3) . .
Co1 O4 N3 O3 173.7(2) . .
Co1 O4 N3 O5 -7.0(3) . .
Co1 O8 N4 O9 -171.5(3) . .
Co1 O8 N4 O7 8.2(3) . .
Co1 O7 N4 O9 170.8(3) . .
Co1 O7 N4 O8 -8.9(3) . .
O6 Co1 N5 C14 -178.2(2) . .
N2 Co1 N5 C14 33.3(11) . .
O7 Co1 N5 C14 -37.9(2) . .
O4 Co1 N5 C14 97.3(2) . .
O8 Co1 N5 C14 -94.4(2) . .
O5 Co1 N5 C14 40.8(2) . .
O6 Co1 N5 C13 2.6(3) . .
N2 Co1 N5 C13 -145.9(9) . .
O7 Co1 N5 C13 142.8(3) . .
O4 Co1 N5 C13 -82.0(3) . .
O8 Co1 N5 C13 86.3(3) . .
O5 Co1 N5 C13 -138.5(3) . .
C5 C1 C2 C3 -0.5(5) 2_545 .
C5 C1 C2 C7 -179.6(3) 2_545 .
C1 C2 C3 C4 179.8(3) . .
C7 C2 C3 C4 -1.1(5) . .
C1 C2 C3 C3 0.8(6) . 2_545
C7 C2 C3 C3 179.9(4) . 2_545
C2 C3 C4 C5 -179.9(3) . .
C3 C3 C4 C5 -0.9(6) 2_545 .
C2 C3 C4 C6 2.2(5) . .
C3 C3 C4 C6 -178.9(3) 2_545 .
C3 C4 C5 C1 0.6(5) . 2_545
C6 C4 C5 C1 178.6(3) . 2_545
C7 N1 C6 O1 -179.2(3) . .
C8 N1 C6 O1 -0.4(4) . .
C7 N1 C6 C4 0.3(5) . .
C8 N1 C6 C4 179.1(3) . .
C5 C4 C6 O1 -0.3(5) . .
C3 C4 C6 O1 177.7(3) . .
C5 C4 C6 N1 -179.8(3) . .
C3 C4 C6 N1 -1.8(4) . .
C6 N1 C7 O2 -179.5(3) . .
C8 N1 C7 O2 1.8(5) . .
C6 N1 C7 C2 0.7(5) . .
C8 N1 C7 C2 -178.0(3) . .
C1 C2 C7 O2 -1.0(5) . .
C3 C2 C7 O2 179.9(3) . .
C1 C2 C7 N1 178.8(3) . .
C3 C2 C7 N1 -0.3(5) . .
C7 N1 C8 C9 -73.7(4) . .
C6 N1 C8 C9 107.5(4) . .
C7 N1 C8 C10 108.5(4) . .
C6 N1 C8 C10 -70.3(4) . .
C10 C8 C9 C12 5.8(5) . .
N1 C8 C9 C12 -172.0(3) . .
C9 C8 C10 C11 -4.4(5) . .
N1 C8 C10 C11 173.4(3) . .
C12 N2 C11 C10 6.4(5) . .
Co1 N2 C11 C10 -167.7(3) . .
C8 C10 C11 N2 -2.0(5) . .
C11 N2 C12 C9 -4.9(5) . .
Co1 N2 C12 C9 168.9(3) . .
C8 C9 C12 N2 -1.1(5) . .
C14 N5 C13 C16 2.0(5) . .
Co1 N5 C13 C16 -178.6(3) . .
C13 N5 C14 C15 -0.8(5) . .
Co1 N5 C14 C15 179.8(2) . .
N5 C14 C15 C17 -1.1(5) . .
N5 C13 C16 C17 -1.3(6) . .
C14 C15 C17 C16 1.8(5) . .
C14 C15 C17 N6 -178.9(3) . .
C13 C16 C17 C15 -0.6(5) . .
C13 C16 C17 N6 -180.0(3) . .
C19 N6 C17 C15 -96.9(4) . .
C18 N6 C17 C15 83.7(4) . .
C19 N6 C17 C16 82.5(4) . .
C18 N6 C17 C16 -97.0(4) . .
C19 N6 C18 O11 -179.3(3) . .
C17 N6 C18 O11 0.1(4) . .
C19 N6 C18 C23 0.8(5) . .
C17 N6 C18 C23 -179.8(3) . .
C18 N6 C19 O10 179.4(3) . .
C17 N6 C19 O10 0.0(5) . .
C18 N6 C19 C21 0.8(5) . .
C17 N6 C19 C21 -178.6(3) . .
C24 C20 C21 C22 -0.4(6) 2_876 .
C24 C20 C21 C19 -179.2(3) 2_876 .
O10 C19 C21 C20 -1.0(6) . .
N6 C19 C21 C20 177.6(3) . .
O10 C19 C21 C22 -179.8(3) . .
N6 C19 C21 C22 -1.3(5) . .
C20 C21 C22 C23 -178.7(3) . .
C19 C21 C22 C23 0.1(5) . .
C20 C21 C22 C22 1.3(6) . 2_876
C19 C21 C22 C22 -179.9(4) . 2_876
C21 C22 C23 C24 -177.8(3) . .
C22 C22 C23 C24 2.1(6) 2_876 .
C21 C22 C23 C18 1.6(5) . .
C22 C22 C23 C18 -178.5(3) 2_876 .
O11 C18 C23 C24 -2.5(5) . .
N6 C18 C23 C24 177.4(3) . .
O11 C18 C23 C22 178.1(3) . .
N6 C18 C23 C22 -2.0(4) . .
C22 C23 C24 C20 -3.1(6) . 2_876
C18 C23 C24 C20 177.5(3) . 2_876
C26 N7 C27 O12 -1.3(6) . .
C25 N7 C27 O12 -179.5(4) . .
C26 N7 C27 C28 177.7(4) . .
C25 N7 C27 C28 -0.5(6) . .
C30 N8 C31 O13 171.1(7) . .
C29 N8 C31 O13 -4.6(8) . .
C30 N8 C31 C32 -5.5(10) . .
C29 N8 C31 C32 178.7(5) . .
